data_4020393
loop_
_publ_author_name
'Weixiang Dai'
'Jeffrey L. Petersen'
'Kung K. Wang'

_publ_section_title
;
 Synthesis of Indeno-Fused Derivatives of Quinolizinium Salts,
 Imidazo[1,2-a]pyridine, Pyrido[1,2-a]indole,
 and 4H-Quinolizin-4-one via Benzannulated Enyne-Allenes
;
_journal_name_full 'Journal of Organic Chemistry'
_journal_page_first 6647
_journal_page_last 6652
_journal_paper_doi 10.1021/jo0505730
_journal_volume 70
_journal_year 2005
_chemical_formula_sum 'C23 H20 N2 O3 S'
_chemical_formula_weight 404.47
_space_group_IT_number 14
_symmetry_cell_setting monoclinic
_symmetry_space_group_name_Hall '-P 2ybc'
_symmetry_space_group_name_H-M 'P 1 21/c 1'
_cell_angle_alpha 90.00
_cell_angle_beta 107.9370(10)
_cell_angle_gamma 90.00
_cell_formula_units_Z 4
_cell_length_a 9.6126(6)
_cell_length_b 25.3430(17)
_cell_length_c 8.5716(6)
_cell_measurement_temperature 295(2)
_cell_volume 1986.7(2)
_diffrn_ambient_temperature 295(2)
_exptl_crystal_density_diffrn 1.352
_cod_original_sg_symbol_H-M 'P 21/c'
_cod_database_code 4020393

loop_
_symmetry_equiv_pos_as_xyz
'x, y, z'
'-x, y+1/2, -z+1/2'
'-x, -y, -z'
'x, -y-1/2, z-1/2'

loop_
_atom_site_label
_atom_site_type_symbol
_atom_site_fract_x
_atom_site_fract_y
_atom_site_fract_z
_atom_site_U_iso_or_equiv
_atom_site_adp_type
_atom_site_occupancy
_atom_site_symmetry_multiplicity
_atom_site_calc_flag
_atom_site_refinement_flags
_atom_site_disorder_assembly
_atom_site_disorder_group
S1 S 0.06051(6) 0.37627(2) 0.53662(7) 0.05105(19) Uani 1 1 d . . .
O1 O 0.15806(18) 0.36660(7) 0.6981(2) 0.0733(5) Uani 1 1 d . . .
O2 O -0.08891(17) 0.38183(8) 0.5330(3) 0.0911(7) Uani 1 1 d . . .
O3 O 0.1094(3) 0.41903(8) 0.4570(3) 0.1107(8) Uani 1 1 d . . .
N1 N 0.43273(17) 0.48545(7) 0.7620(2) 0.0475(4) Uani 1 1 d . . .
N2 N 0.79729(19) 0.48074(8) 0.6048(2) 0.0588(5) Uani 1 1 d . . .
H2A H 0.8415 0.5093 0.5934 0.071 Uiso 1 1 calc R . .
H2B H 0.8277 0.4508 0.5810 0.071 Uiso 1 1 calc R . .
C1 C 0.1443(2) 0.59427(10) 0.9689(3) 0.0574(6) Uani 1 1 d . . .
C2 C 0.0675(2) 0.62209(12) 1.0536(3) 0.0706(8) Uani 1 1 d . . .
H2 H -0.0087 0.6061 1.0816 0.085 Uiso 1 1 calc R . .
C3 C 0.1041(3) 0.67291(14) 1.0957(4) 0.0828(9) Uani 1 1 d . . .
H3 H 0.0542 0.6914 1.1558 0.099 Uiso 1 1 calc R . .
C4 C 0.2143(3) 0.69792(12) 1.0511(4) 0.0821(9) Uani 1 1 d . . .
H4 H 0.2361 0.7331 1.0787 0.099 Uiso 1 1 calc R . .
C5 C 0.2924(2) 0.67046(11) 0.9655(3) 0.0677(7) Uani 1 1 d . . .
H5 H 0.3664 0.6871 0.9350 0.081 Uiso 1 1 calc R . .
C6 C 0.2590(2) 0.61845(9) 0.9262(3) 0.0517(5) Uani 1 1 d . . .
C7 C 0.33094(19) 0.57841(8) 0.8544(2) 0.0451(5) Uani 1 1 d . . .
C8 C 0.45053(18) 0.58048(8) 0.7992(2) 0.0425(5) Uani 1 1 d . . .
C9 C 0.50542(19) 0.53234(8) 0.7519(2) 0.0421(5) Uani 1 1 d . . .
C10 C 0.62793(19) 0.53013(8) 0.6992(2) 0.0447(5) Uani 1 1 d . . .
H10 H 0.6758 0.5614 0.6905 0.054 Uiso 1 1 calc R . .
C11 C 0.6817(2) 0.48289(8) 0.6591(3) 0.0469(5) Uani 1 1 d . . .
C12 C 0.6063(2) 0.43611(9) 0.6787(3) 0.0558(6) Uani 1 1 d . . .
H12 H 0.6415 0.4034 0.6589 0.067 Uiso 1 1 calc R . .
C13 C 0.4868(2) 0.43845(9) 0.7248(3) 0.0556(6) Uani 1 1 d . . .
H13 H 0.4380 0.4073 0.7323 0.067 Uiso 1 1 calc R . .
C14 C 0.3067(2) 0.48495(9) 0.8094(3) 0.0519(5) Uani 1 1 d . . .
H14 H 0.2569 0.4534 0.8086 0.062 Uiso 1 1 calc R . .
C15 C 0.2575(2) 0.52921(9) 0.8558(3) 0.0493(5) Uani 1 1 d . . .
C16 C 0.1287(2) 0.53746(10) 0.9182(3) 0.0601(6) Uani 1 1 d . . .
H16A H 0.0371 0.5312 0.8326 0.072 Uiso 1 1 calc R . .
H16B H 0.1342 0.5146 1.0105 0.072 Uiso 1 1 calc R . .
C17 C 0.52284(18) 0.63142(7) 0.7851(3) 0.0410(4) Uani 1 1 d . . .
C18 C 0.4622(2) 0.66412(9) 0.6526(3) 0.0545(5) Uani 1 1 d . . .
H18 H 0.3776 0.6540 0.5712 0.065 Uiso 1 1 calc R . .
C19 C 0.5277(3) 0.71199(9) 0.6413(4) 0.0697(7) Uani 1 1 d . . .
H19 H 0.4886 0.7334 0.5502 0.084 Uiso 1 1 calc R . .
C20 C 0.6500(3) 0.72830(9) 0.7636(4) 0.0671(7) Uani 1 1 d . . .
H20 H 0.6924 0.7608 0.7563 0.081 Uiso 1 1 calc R . .
C21 C 0.7084(2) 0.69649(10) 0.8949(3) 0.0654(7) Uani 1 1 d . . .
H21 H 0.7908 0.7075 0.9780 0.079 Uiso 1 1 calc R . .
C22 C 0.6472(2) 0.64817(9) 0.9065(3) 0.0549(6) Uani 1 1 d . . .
H22 H 0.6895 0.6266 0.9964 0.066 Uiso 1 1 calc R . .
C23 C 0.0627(3) 0.32035(11) 0.4185(4) 0.0790(8) Uani 1 1 d . . .
H23A H 0.1600 0.3146 0.4137 0.119 Uiso 1 1 calc R . .
H23B H -0.0027 0.3255 0.3097 0.119 Uiso 1 1 calc R . .
H23C H 0.0319 0.2902 0.4673 0.119 Uiso 1 1 calc R . .

loop_
_atom_site_aniso_label
_atom_site_aniso_U_11
_atom_site_aniso_U_22
_atom_site_aniso_U_33
_atom_site_aniso_U_23
_atom_site_aniso_U_13
_atom_site_aniso_U_12
S1 0.0540(3) 0.0442(3) 0.0545(4) -0.0032(2) 0.0162(3) 0.0011(2)
O1 0.0699(9) 0.0874(13) 0.0540(11) -0.0025(9) 0.0067(9) -0.0051(9)
O2 0.0611(10) 0.1066(16) 0.1053(17) -0.0304(12) 0.0253(11) 0.0174(9)
O3 0.1576(19) 0.0716(14) 0.0998(17) 0.0186(12) 0.0352(15) -0.0352(13)
N1 0.0518(9) 0.0421(10) 0.0430(10) 0.0045(7) 0.0067(8) -0.0095(7)
N2 0.0634(10) 0.0505(11) 0.0635(14) -0.0035(9) 0.0211(10) 0.0058(8)
C1 0.0383(9) 0.0795(17) 0.0519(14) 0.0094(12) 0.0101(10) -0.0014(10)
C2 0.0465(11) 0.098(2) 0.0732(19) 0.0057(15) 0.0272(12) 0.0028(13)
C3 0.0622(14) 0.109(3) 0.089(2) -0.0063(18) 0.0402(15) 0.0138(15)
C4 0.0712(15) 0.082(2) 0.104(2) -0.0207(17) 0.0437(16) -0.0010(14)
C5 0.0577(12) 0.0670(17) 0.088(2) -0.0120(14) 0.0357(13) -0.0049(11)
C6 0.0418(9) 0.0631(15) 0.0508(13) 0.0032(11) 0.0152(9) -0.0008(9)
C7 0.0394(9) 0.0528(12) 0.0410(12) 0.0040(9) 0.0092(9) -0.0053(8)
C8 0.0410(9) 0.0424(11) 0.0415(12) 0.0033(9) 0.0088(8) -0.0035(8)
C9 0.0437(9) 0.0389(11) 0.0386(12) 0.0043(8) 0.0055(9) -0.0034(8)
C10 0.0477(9) 0.0392(11) 0.0446(13) 0.0027(9) 0.0107(9) -0.0023(8)
C11 0.0505(10) 0.0465(12) 0.0377(12) 0.0014(9) 0.0050(9) 0.0036(9)
C12 0.0719(13) 0.0400(12) 0.0484(14) 0.0013(10) 0.0081(11) 0.0029(10)
C13 0.0691(13) 0.0389(12) 0.0526(14) 0.0040(10) 0.0094(11) -0.0059(10)
C14 0.0507(10) 0.0527(13) 0.0469(13) 0.0088(10) 0.0070(10) -0.0169(9)
C15 0.0429(9) 0.0568(14) 0.0437(13) 0.0073(10) 0.0069(9) -0.0122(9)
C16 0.0435(10) 0.0800(17) 0.0540(15) 0.0110(12) 0.0110(10) -0.0112(11)
C17 0.0391(8) 0.0395(11) 0.0473(12) -0.0002(9) 0.0176(9) -0.0019(8)
C18 0.0576(11) 0.0462(13) 0.0574(15) 0.0058(10) 0.0144(11) 0.0014(10)
C19 0.0833(16) 0.0490(14) 0.082(2) 0.0221(13) 0.0336(15) 0.0100(13)
C20 0.0667(13) 0.0402(13) 0.106(2) 0.0015(13) 0.0431(15) -0.0074(11)
C21 0.0529(11) 0.0554(15) 0.087(2) -0.0120(13) 0.0203(13) -0.0156(11)
C22 0.0499(10) 0.0509(13) 0.0606(15) 0.0023(11) 0.0121(11) -0.0087(10)
C23 0.0875(16) 0.0667(17) 0.079(2) -0.0154(14) 0.0207(16) 0.0210(14)

loop_
_geom_bond_atom_site_label_1
_geom_bond_atom_site_label_2
_geom_bond_distance
_geom_bond_site_symmetry_2
_geom_bond_publ_flag
S1 O1 1.4335(18) . ?
S1 O2 1.4340(16) . ?
S1 O3 1.435(2) . ?
S1 C23 1.745(3) . ?
N1 C13 1.376(3) . ?
N1 C14 1.391(3) . ?
N1 C9 1.395(2) . ?
N2 C11 1.332(3) . ?
C1 C2 1.378(3) . ?
C1 C6 1.405(3) . ?
C1 C16 1.498(3) . ?
C2 C3 1.355(4) . ?
C3 C4 1.386(4) . ?
C4 C5 1.388(3) . ?
C5 C6 1.374(3) . ?
C6 C7 1.466(3) . ?
C7 C8 1.372(2) . ?
C7 C15 1.435(3) . ?
C8 C9 1.436(3) . ?
C8 C17 1.489(3) . ?
C9 C10 1.386(3) . ?
C10 C11 1.389(3) . ?
C11 C12 1.426(3) . ?
C12 C13 1.326(3) . ?
C14 C15 1.325(3) . ?
C15 C16 1.507(3) . ?
C17 C18 1.382(3) . ?
C17 C22 1.388(3) . ?
C18 C19 1.384(3) . ?
C19 C20 1.376(4) . ?
C20 C21 1.358(4) . ?
C21 C22 1.375(3) . ?

loop_
_cod_related_entry_id
_cod_related_entry_database
_cod_related_entry_code
1 ChemSpider 9581938
